data_1519423
loop_
_publ_author_name
'Kim, Jinhee'
'Sim, Mikyung'
'Kim, Namhoon'
'Hong, Sungwoo'

_publ_section_title
;
 Asymmetric C--H functionalization of cyclopropanes using an
 isoleucine-NH2bidentate directing group
;
_journal_issue 6
_journal_name_full 'Chem. Sci.'
_journal_page_first 3611
_journal_paper_doi 10.1039/C5SC01137J
_journal_volume 6
_journal_year 2015
_chemical_absolute_configuration syn
_chemical_formula_moiety 'C15 H20 N2 O2'
_chemical_formula_sum 'C15 H20 N2 O2'
_chemical_formula_weight 260.33
_chemical_name_systematic
; 
 ? 
;
_space_group_IT_number 4
_symmetry_cell_setting monoclinic
_symmetry_space_group_name_Hall 'P 2yb'
_symmetry_space_group_name_H-M 'P 1 21 1'
_atom_sites_solution_hydrogens geom
_atom_sites_solution_primary direct
_atom_sites_solution_secondary difmap
_audit_creation_method SHELXL-97
_audit_update_record
;
2015-03-11 deposited with the CCDC.
2015-04-16 downloaded from the CCDC.
;
_cell_angle_alpha 90.00
_cell_angle_beta 107.509(6)
_cell_angle_gamma 90.00
_cell_formula_units_Z 4
_cell_length_a 9.4882(18)
_cell_length_b 10.3774(19)
_cell_length_c 15.575(3)
_cell_measurement_reflns_used 15954
_cell_measurement_temperature 120(2)
_cell_measurement_theta_max 28.28
_cell_measurement_theta_min 2.97
_cell_volume 1462.5(5)
_computing_cell_refinement 'Bruker SMART'
_computing_data_collection 'Bruker SMART'
_computing_data_reduction 'Bruker SAINT'
_computing_molecular_graphics 'Bruker SHELXTL'
_computing_publication_material 'Bruker SHELXTL'
_computing_structure_refinement 'SHELXL-97 (Sheldrick, 2008)'
_computing_structure_solution 'SHELXS-97 (Sheldrick, 2008)'
_diffrn_ambient_temperature 120(2)
_diffrn_measured_fraction_theta_full 0.767
_diffrn_measured_fraction_theta_max 0.815
_diffrn_measurement_device_type 'Photon 100 CMOS detector'
_diffrn_measurement_method 'phi and omega scans'
_diffrn_radiation_monochromator graphite
_diffrn_radiation_source 'fine-focus sealed tube'
_diffrn_radiation_type MoK\a
_diffrn_radiation_wavelength 0.71073
_diffrn_reflns_av_R_equivalents 0.0651
_diffrn_reflns_av_sigmaI/netI 0.1046
_diffrn_reflns_limit_h_max 12
_diffrn_reflns_limit_h_min -11
_diffrn_reflns_limit_k_max 13
_diffrn_reflns_limit_k_min -13
_diffrn_reflns_limit_l_max 20
_diffrn_reflns_limit_l_min -20
_diffrn_reflns_number 15954
_diffrn_reflns_theta_full 25.00
_diffrn_reflns_theta_max 28.28
_diffrn_reflns_theta_min 2.97
_exptl_absorpt_coefficient_mu 0.079
_exptl_absorpt_correction_T_max 0.9968
_exptl_absorpt_correction_T_min 0.9691
_exptl_absorpt_correction_type multi-scan
_exptl_absorpt_process_details SADABS
_exptl_crystal_colour white
_exptl_crystal_density_diffrn 1.182
_exptl_crystal_density_meas ?
_exptl_crystal_density_method 'not measured'
_exptl_crystal_description rod
_exptl_crystal_F_000 560
_exptl_crystal_size_max 0.40
_exptl_crystal_size_mid 0.06
_exptl_crystal_size_min 0.04
_refine_diff_density_max 0.491
_refine_diff_density_min -0.559
_refine_diff_density_rms 0.122
_refine_ls_extinction_method none
_refine_ls_goodness_of_fit_ref 1.148
_refine_ls_hydrogen_treatment constr
_refine_ls_matrix_type full
_refine_ls_number_parameters 343
_refine_ls_number_reflns 5733
_refine_ls_number_restraints 337
_refine_ls_restrained_S_all 1.117
_refine_ls_R_factor_all 0.1687
_refine_ls_R_factor_gt 0.1445
_refine_ls_shift/su_max 0.001
_refine_ls_shift/su_mean 0.000
_refine_ls_structure_factor_coef Fsqd
_refine_ls_weighting_details 'calc w=1/[\s^2^(Fo^2^)+(0.1711P)^2^+7.0050P] where P=(Fo^2^+2Fc^2^)/3'
_refine_ls_weighting_scheme calc
_refine_ls_wR_factor_gt 0.3846
_refine_ls_wR_factor_ref 0.3965
_reflns_number_gt 4455
_reflns_number_total 5733
_reflns_threshold_expression >2sigma(I)
_cod_data_source_file c5sc01137j2.cif
_cod_data_source_block n0216b-8
_cod_depositor_comments
;
The following automatic conversions were performed:

'_symmetry_cell_setting' value 'Monoclinic' changed to 'monoclinic'
according to
/usr/data/users/saulius/crontab/automatic-downloads/rss-feeds/RSC/lib/dictionaries/cif_core.dic
dictionary named 'cif_core.dic' version 2.4.2 from 2011-04-26.

'_exptl_crystal_density_meas' value 'not measured' was changed to '?'
- the value is perceived as not measured.

Automatic conversion script
Id: cif_fix_values 3271 2015-04-21 07:52:19Z andrius 

 Adding full bibliography for 1519423.cif.
;
_cod_original_sg_symbol_H-M P2(1)
_cod_database_code 1519423

loop_
_symmetry_equiv_pos_as_xyz
'x, y, z'
'-x, y+1/2, -z'

loop_
_atom_site_label
_atom_site_type_symbol
_atom_site_fract_x
_atom_site_fract_y
_atom_site_fract_z
_atom_site_U_iso_or_equiv
_atom_site_adp_type
_atom_site_occupancy
_atom_site_symmetry_multiplicity
_atom_site_calc_flag
_atom_site_refinement_flags
N1 N 0.8856(7) 0.7925(6) 0.6454(4) 0.0172(11) Uani 1 1 d U
H1B H 0.7895 0.8009 0.6347 0.021 Uiso 1 1 calc R
N2 N 0.9637(8) 0.4727(7) 0.6147(5) 0.0276(15) Uani 1 1 d U
H2B H 0.9247 0.4036 0.5839 0.033 Uiso 1 1 calc R
H2C H 1.0602 0.4831 0.6327 0.033 Uiso 1 1 calc R
O1 O 1.0970(6) 0.8865(5) 0.6388(4) 0.0267(12) Uani 1 1 d U
O2 O 0.7425(6) 0.5525(6) 0.6112(4) 0.0264(12) Uani 1 1 d U
C1 C 0.8591(11) 1.1152(10) 0.7885(6) 0.0362(19) Uani 1 1 d U
H1A H 0.7549 1.1077 0.7636 0.043 Uiso 1 1 calc R
C2 C 0.9195(14) 1.1173(10) 0.8797(7) 0.043(2) Uani 1 1 d U
H2A H 0.8575 1.1096 0.9172 0.052 Uiso 1 1 calc R
C3 C 1.0705(15) 1.1305(10) 0.9180(6) 0.048(2) Uani 1 1 d U
H3A H 1.1133 1.1326 0.9815 0.057 Uiso 1 1 calc R
C4 C 1.1581(13) 1.1407(10) 0.8606(7) 0.042(2) Uani 1 1 d U
H4A H 1.2620 1.1511 0.8852 0.050 Uiso 1 1 calc R
C5 C 1.0946(12) 1.1357(11) 0.7675(7) 0.041(2) Uani 1 1 d U
H5A H 1.1552 1.1407 0.7289 0.049 Uiso 1 1 calc R
C6 C 0.9442(10) 1.1236(8) 0.7318(5) 0.0272(15) Uani 1 1 d U
C7 C 0.8659(10) 1.1194(8) 0.6310(5) 0.0259(15) Uani 1 1 d U
H7A H 0.7683 1.1647 0.6126 0.031 Uiso 1 1 calc R
C8 C 0.9415(10) 1.1183(8) 0.5605(6) 0.0287(16) Uani 1 1 d U
H8A H 0.8941 1.1656 0.5039 0.034 Uiso 1 1 calc R
H8B H 1.0508 1.1205 0.5803 0.034 Uiso 1 1 calc R
C9 C 0.8699(10) 1.0003(8) 0.5772(5) 0.0247(15) Uani 1 1 d U
H9A H 0.7750 0.9781 0.5305 0.030 Uiso 1 1 calc R
C10 C 0.9604(8) 0.8896(7) 0.6208(5) 0.0190(13) Uani 1 1 d U
C11 C 0.9551(8) 0.6757(7) 0.6882(5) 0.0203(13) Uani 1 1 d U
H11A H 1.0605 0.6756 0.6883 0.024 Uiso 1 1 calc R
C12 C 0.8774(8) 0.5607(7) 0.6340(5) 0.0160(12) Uani 1 1 d U
C13 C 0.9515(9) 0.6611(8) 0.7872(5) 0.0259(16) Uani 1 1 d U
H13A H 0.8462 0.6558 0.7871 0.031 Uiso 1 1 calc R
C14 C 1.0240(17) 0.7772(11) 0.8428(7) 0.054(3) Uani 1 1 d U
H14A H 1.0209 0.7670 0.9048 0.081 Uiso 1 1 calc R
H14B H 0.9707 0.8557 0.8168 0.081 Uiso 1 1 calc R
H14C H 1.1270 0.7836 0.8428 0.081 Uiso 1 1 calc R
C15 C 1.0319(12) 0.5370(10) 0.8285(6) 0.037(2) Uani 1 1 d U
H15A H 1.0282 0.5279 0.8905 0.055 Uiso 1 1 calc R
H15B H 1.1351 0.5412 0.8287 0.055 Uiso 1 1 calc R
H15C H 0.9836 0.4627 0.7929 0.055 Uiso 1 1 calc R
N3 N 0.4762(7) 0.6404(6) 0.6615(4) 0.0186(12) Uani 1 1 d U
H3B H 0.5617 0.6259 0.6521 0.022 Uiso 1 1 calc R
N4 N 0.3331(7) 0.9247(7) 0.5646(4) 0.0222(13) Uani 1 1 d U
H4B H 0.3324 0.9730 0.5180 0.027 Uiso 1 1 calc R
H4C H 0.2538 0.9199 0.5826 0.027 Uiso 1 1 calc R
O3 O 0.2655(6) 0.5516(6) 0.6712(4) 0.0251(12) Uani 1 1 d U
O4 O 0.5687(6) 0.8627(7) 0.5846(4) 0.0296(14) Uani 1 1 d U
C16 C 0.4140(11) 0.3602(10) 0.8300(6) 0.0350(19) Uani 1 1 d U
H16A H 0.3133 0.3487 0.7960 0.042 Uiso 1 1 calc R
C17 C 0.4541(15) 0.3926(10) 0.9225(7) 0.047(2) Uani 1 1 d U
H17A H 0.3778 0.4048 0.9496 0.057 Uiso 1 1 calc R
C18 C 0.6004(16) 0.4072(11) 0.9755(7) 0.052(2) Uani 1 1 d U
H18A H 0.6243 0.4263 1.0379 0.063 Uiso 1 1 calc R
C19 C 0.7066(14) 0.3934(10) 0.9353(7) 0.046(2) Uani 1 1 d U
H19A H 0.8067 0.4042 0.9706 0.055 Uiso 1 1 calc R
C20 C 0.6760(10) 0.3632(8) 0.8422(7) 0.0347(18) Uani 1 1 d U
H20A H 0.7536 0.3550 0.8156 0.042 Uiso 1 1 calc R
C21 C 0.5262(10) 0.3456(7) 0.7903(5) 0.0255(15) Uani 1 1 d U
C22 C 0.4979(10) 0.3205(9) 0.6931(6) 0.0316(17) Uani 1 1 d U
H22A H 0.5780 0.2687 0.6801 0.038 Uiso 1 1 calc R
C23 C 0.3539(9) 0.2983(8) 0.6282(6) 0.0275(15) Uani 1 1 d U
H23A H 0.2662 0.3041 0.6500 0.033 Uiso 1 1 calc R
H23B H 0.3469 0.2322 0.5813 0.033 Uiso 1 1 calc R
C24 C 0.4336(9) 0.4204(8) 0.6221(5) 0.0227(14) Uani 1 1 d U
H24A H 0.4779 0.4281 0.5717 0.027 Uiso 1 1 calc R
C25 C 0.3810(9) 0.5404(8) 0.6537(5) 0.0220(14) Uani 1 1 d U
C26 C 0.4432(8) 0.7712(7) 0.6848(5) 0.0182(13) Uani 1 1 d U
H26A H 0.3388 0.7734 0.6868 0.022 Uiso 1 1 calc R
C27 C 0.4551(7) 0.8583(7) 0.6081(4) 0.0152(12) Uani 1 1 d U
C28 C 0.5437(9) 0.8209(7) 0.7744(5) 0.0231(14) Uani 1 1 d U
H28A H 0.6457 0.8278 0.7688 0.028 Uiso 1 1 calc R
C29 C 0.5499(13) 0.7257(10) 0.8504(7) 0.041(2) Uani 1 1 d U
H29A H 0.5798 0.6407 0.8347 0.062 Uiso 1 1 calc R
H29B H 0.4521 0.7194 0.8592 0.062 Uiso 1 1 calc R
H29C H 0.6217 0.7559 0.9062 0.062 Uiso 1 1 calc R
C30 C 0.4960(11) 0.9558(8) 0.7930(6) 0.0304(17) Uani 1 1 d U
H30A H 0.4922 1.0122 0.7419 0.046 Uiso 1 1 calc R
H30B H 0.5672 0.9903 0.8475 0.046 Uiso 1 1 calc R
H30C H 0.3979 0.9516 0.8016 0.046 Uiso 1 1 calc R

loop_
_atom_site_aniso_label
_atom_site_aniso_U_11
_atom_site_aniso_U_22
_atom_site_aniso_U_33
_atom_site_aniso_U_23
_atom_site_aniso_U_13
_atom_site_aniso_U_12
N1 0.014(3) 0.012(2) 0.026(3) -0.002(2) 0.006(2) 0.000(2)
N2 0.018(3) 0.030(4) 0.034(4) -0.008(3) 0.007(3) -0.004(3)
O1 0.022(3) 0.024(3) 0.037(3) 0.005(2) 0.013(2) -0.005(2)
O2 0.019(3) 0.025(3) 0.038(3) -0.011(2) 0.013(2) -0.003(2)
C1 0.040(4) 0.035(5) 0.037(4) 0.001(4) 0.017(4) 0.019(4)
C2 0.070(6) 0.030(5) 0.039(4) 0.006(4) 0.032(5) 0.020(5)
C3 0.083(6) 0.031(4) 0.021(4) 0.004(3) 0.004(4) 0.021(5)
C4 0.048(5) 0.038(5) 0.029(4) -0.005(4) -0.003(3) 0.002(4)
C5 0.039(4) 0.046(5) 0.035(4) -0.002(4) 0.009(4) -0.004(4)
C6 0.035(4) 0.023(4) 0.019(3) 0.001(3) 0.001(3) 0.010(3)
C7 0.035(4) 0.018(3) 0.025(3) -0.003(3) 0.009(3) -0.002(3)
C8 0.036(4) 0.020(3) 0.034(4) 0.006(3) 0.016(4) 0.001(3)
C9 0.031(4) 0.022(3) 0.020(3) 0.004(3) 0.007(3) 0.003(3)
C10 0.021(3) 0.022(3) 0.019(3) 0.000(2) 0.013(3) -0.001(3)
C11 0.013(3) 0.021(3) 0.025(3) -0.001(2) 0.003(3) -0.008(3)
C12 0.014(3) 0.013(3) 0.018(3) -0.002(2) 0.000(3) 0.000(2)
C13 0.025(4) 0.030(4) 0.021(3) -0.005(3) 0.005(3) 0.010(3)
C14 0.078(8) 0.040(5) 0.023(4) -0.006(4) -0.016(5) 0.001(5)
C15 0.045(5) 0.042(5) 0.019(3) 0.006(3) 0.004(4) 0.011(4)
N3 0.013(3) 0.018(3) 0.028(3) 0.006(2) 0.011(2) 0.004(2)
N4 0.014(3) 0.029(3) 0.024(3) 0.015(2) 0.007(2) 0.011(2)
O3 0.020(3) 0.025(3) 0.035(3) 0.004(2) 0.015(2) -0.004(2)
O4 0.014(2) 0.048(4) 0.029(3) 0.019(3) 0.010(2) 0.007(2)
C16 0.034(4) 0.043(5) 0.032(4) 0.018(4) 0.015(3) 0.007(4)
C17 0.079(6) 0.036(5) 0.033(4) 0.017(4) 0.025(4) 0.012(5)
C18 0.087(7) 0.037(5) 0.029(4) 0.012(4) 0.012(4) 0.011(5)
C19 0.061(6) 0.032(5) 0.030(4) -0.003(4) -0.007(4) 0.002(5)
C20 0.028(4) 0.022(4) 0.044(4) 0.001(3) -0.005(3) -0.001(3)
C21 0.035(4) 0.016(3) 0.026(3) 0.000(3) 0.010(3) 0.003(3)
C22 0.032(4) 0.029(4) 0.030(3) -0.010(3) 0.004(3) 0.014(3)
C23 0.029(4) 0.026(3) 0.032(4) 0.000(3) 0.016(3) 0.001(3)
C24 0.021(3) 0.028(3) 0.020(3) -0.008(3) 0.007(3) -0.003(3)
C25 0.024(4) 0.028(3) 0.013(3) -0.002(3) 0.004(3) 0.004(3)
C26 0.012(3) 0.022(3) 0.021(3) -0.001(2) 0.005(2) 0.002(2)
C27 0.011(3) 0.022(3) 0.016(3) -0.001(2) 0.009(2) -0.001(2)
C28 0.024(4) 0.016(3) 0.027(3) -0.003(3) 0.002(3) 0.004(3)
C29 0.050(6) 0.038(5) 0.027(4) 0.011(4) -0.001(4) 0.006(4)
C30 0.036(5) 0.022(3) 0.033(4) -0.005(3) 0.009(4) 0.002(3)

loop_
_atom_type_symbol
_atom_type_description
_atom_type_scat_dispersion_real
_atom_type_scat_dispersion_imag
_atom_type_scat_source
C C 0.0033 0.0016 'International Tables Vol C Tables 4.2.6.8 and 6.1.1.4'
H H 0.0000 0.0000 'International Tables Vol C Tables 4.2.6.8 and 6.1.1.4'
N N 0.0061 0.0033 'International Tables Vol C Tables 4.2.6.8 and 6.1.1.4'
O O 0.0106 0.0060 'International Tables Vol C Tables 4.2.6.8 and 6.1.1.4'

loop_
_geom_angle_atom_site_label_1
_geom_angle_atom_site_label_2
_geom_angle_atom_site_label_3
_geom_angle
C10 N1 C11 123.4(6)
C2 C1 C6 121.8(10)
C1 C2 C3 120.5(9)
C2 C3 C4 118.1(9)
C5 C4 C3 120.6(10)
C6 C5 C4 119.8(9)
C1 C6 C5 119.3(8)
C1 C6 C7 117.6(8)
C5 C6 C7 123.1(8)
C8 C7 C9 58.7(5)
C8 C7 C6 124.7(8)
C9 C7 C6 120.9(7)
C9 C8 C7 61.3(5)
C8 C9 C10 119.9(8)
C8 C9 C7 60.0(5)
C10 C9 C7 119.7(7)
O1 C10 N1 121.2(7)
O1 C10 C9 123.3(7)
N1 C10 C9 115.4(7)
N1 C11 C12 109.0(6)
N1 C11 C13 113.3(6)
C12 C11 C13 108.8(6)
O2 C12 N2 123.5(7)
O2 C12 C11 120.4(6)
N2 C12 C11 116.1(6)
C14 C13 C15 110.0(8)
C14 C13 C11 110.2(8)
C15 C13 C11 109.9(6)
C25 N3 C26 123.0(6)
C21 C16 C17 118.1(9)
C18 C17 C16 122.9(10)
C19 C18 C17 117.7(9)
C18 C19 C20 123.1(10)
C21 C20 C19 118.0(10)
C16 C21 C20 120.1(8)
C16 C21 C22 123.1(8)
C20 C21 C22 116.6(8)
C23 C22 C21 125.7(8)
C23 C22 C24 60.6(5)
C21 C22 C24 122.6(7)
C22 C23 C24 61.4(6)
C25 C24 C23 117.7(6)
C25 C24 C22 116.0(6)
C23 C24 C22 58.0(6)
O3 C25 N3 121.9(7)
O3 C25 C24 125.0(8)
N3 C25 C24 113.1(6)
N3 C26 C28 114.8(6)
N3 C26 C27 106.4(5)
C28 C26 C27 110.0(6)
O4 C27 N4 121.8(6)
O4 C27 C26 121.9(6)
N4 C27 C26 116.3(6)
C26 C28 C30 110.2(7)
C26 C28 C29 111.0(7)
C30 C28 C29 112.9(7)

loop_
_geom_bond_atom_site_label_1
_geom_bond_atom_site_label_2
_geom_bond_distance
N1 C10 1.353(9)
N1 C11 1.444(9)
N2 C12 1.320(10)
O1 C10 1.241(9)
O2 C12 1.225(9)
C1 C2 1.362(14)
C1 C6 1.367(13)
C2 C3 1.383(18)
C3 C4 1.396(17)
C4 C5 1.393(14)
C5 C6 1.372(14)
C6 C7 1.523(11)
C7 C8 1.482(11)
C7 C9 1.500(11)
C8 C9 1.461(11)
C9 C10 1.472(11)
C11 C12 1.518(10)
C11 C13 1.559(10)
C13 C14 1.522(13)
C13 C15 1.536(12)
N3 C25 1.357(11)
N3 C26 1.463(9)
N4 C27 1.342(9)
O3 C25 1.212(9)
O4 C27 1.239(8)
C16 C21 1.392(12)
C16 C17 1.415(14)
C17 C18 1.394(19)
C18 C19 1.345(18)
C19 C20 1.426(14)
C20 C21 1.419(12)
C21 C22 1.478(11)
C22 C23 1.453(13)
C22 C24 1.505(12)
C23 C24 1.494(11)
C24 C25 1.479(10)
C26 C28 1.523(10)
C26 C27 1.529(10)
C28 C30 1.526(10)
C28 C29 1.530(12)

loop_
_geom_hbond_atom_site_label_D
_geom_hbond_atom_site_label_H
_geom_hbond_atom_site_label_A
_geom_hbond_distance_DH
_geom_hbond_distance_HA
_geom_hbond_distance_DA
_geom_hbond_angle_DHA
_geom_hbond_site_symmetry_A
N1 H1B O4 0.88 2.10 2.959(8) 163.6 .
N3 H3B O2 0.88 2.14 3.003(8) 166.3 .
N2 H2C O3 0.88 1.99 2.851(9) 166.1 1_655
N4 H4B O2 0.88 2.09 2.931(8) 159.0 2_656
